data_4519419
loop_
_publ_author_name
'Fomina, Marina V.'
'Vatsadze, Sergey Z.'
'Freidzon, Alexandra Ya.'
'Kuz&#x2019;mina, Lyudmila G.'
'Moiseeva, Anna A.'
'Starostin, Roman O.'
'Nuriev, Vyacheslav N.'
'Gromov, Sergey P.'

_publ_section_title
;
 Structure--Property Relationships of Dibenzylidenecyclohexanones
;
_journal_issue 12
_journal_name_full 'ACS Omega'
_journal_page_first 10087
_journal_page_last 10099
_journal_paper_doi 10.1021/acsomega.1c06129
_journal_volume 7
_journal_year 2022
_chemical_formula_moiety 'C24 H26 O5'
_chemical_formula_sum 'C24 H26 O5'
_chemical_formula_weight 394.45
_space_group_crystal_system monoclinic
_space_group_IT_number 14
_space_group_name_Hall '-P 2yn'
_space_group_name_H-M_alt 'P 1 21/n 1'
_atom_sites_solution_hydrogens geom
_atom_sites_solution_primary dual
_atom_sites_solution_secondary difmap
_audit_creation_date 2018-12-25
_audit_creation_method
;
Olex2 1.2
(compiled 2018.05.29 svn.r3508 for OlexSys, GUI svn.r5506)
;
_cell_angle_alpha 90.00
_cell_angle_beta 97.169(2)
_cell_angle_gamma 90.00
_cell_formula_units_Z 8
_cell_length_a 8.6522(8)
_cell_length_b 32.232(3)
_cell_length_c 14.3606(13)
_cell_measurement_reflns_used 5468
_cell_measurement_temperature 150
_cell_measurement_theta_max 24.692
_cell_measurement_theta_min 2.527
_cell_volume 3973.5(6)
_computing_cell_refinement 'SAINT v7.60A (Bruker, 2009)'
_computing_data_reduction 'SAINT v7.60A (Bruker, 2009)'
_computing_molecular_graphics 'Olex2 (Dolomanov et al., 2009)'
_computing_publication_material 'Olex2 (Dolomanov et al., 2009)'
_computing_structure_refinement 'XL (Sheldrick, 2008)'
_computing_structure_solution 'XT (Sheldrick, 2015)'
_diffrn_ambient_temperature 150
_diffrn_measured_fraction_theta_full 1.000
_diffrn_measured_fraction_theta_max 1.000
_diffrn_measurement_device_type 'CCD area detector'
_diffrn_measurement_method 'phi and omega scans'
_diffrn_radiation_monochromator graphite
_diffrn_radiation_type MoK\a
_diffrn_radiation_wavelength 0.71073
_diffrn_reflns_av_R_equivalents 0.0732
_diffrn_reflns_av_unetI/netI 0.0701
_diffrn_reflns_limit_h_max 11
_diffrn_reflns_limit_h_min -11
_diffrn_reflns_limit_k_max 43
_diffrn_reflns_limit_k_min -43
_diffrn_reflns_limit_l_max 19
_diffrn_reflns_limit_l_min -19
_diffrn_reflns_number 43363
_diffrn_reflns_theta_full 26.00
_diffrn_reflns_theta_max 29.00
_diffrn_reflns_theta_min 1.56
_diffrn_source 'fine-focus sealed tube'
_exptl_absorpt_coefficient_mu 0.092
_exptl_absorpt_correction_T_max 0.7461
_exptl_absorpt_correction_T_min 0.6002
_exptl_absorpt_correction_type none
_exptl_absorpt_process_details
'SADABS-2008/1 (Bruker,2008) was used for absorption correction. wR2(int) was 0.0660 before and 0.0486 after correction. The Ratio of minimum to maximum transmission is 0.8044. The \l/2 correction factor is Not present.'
_exptl_crystal_colour yellow
_exptl_crystal_colour_primary yellow
_exptl_crystal_density_diffrn 1.319
_exptl_crystal_density_method 'not measured'
_exptl_crystal_description plate
_exptl_crystal_F_000 1680
_exptl_crystal_size_max 0.52
_exptl_crystal_size_mid 0.43
_exptl_crystal_size_min 0.02
_refine_diff_density_max 0.251
_refine_diff_density_min -0.229
_refine_diff_density_rms 0.054
_refine_ls_extinction_method none
_refine_ls_goodness_of_fit_ref 1.013
_refine_ls_hydrogen_treatment constr
_refine_ls_matrix_type full
_refine_ls_number_parameters 531
_refine_ls_number_reflns 10564
_refine_ls_number_restraints 0
_refine_ls_restrained_S_all 1.013
_refine_ls_R_factor_all 0.1212
_refine_ls_R_factor_gt 0.0595
_refine_ls_shift/su_max 0.001
_refine_ls_shift/su_mean 0.000
_refine_ls_structure_factor_coef Fsqd
_refine_ls_weighting_details 'calc w=1/[\s^2^(Fo^2^)+(0.0695P)^2^+0.0000P] where P=(Fo^2^+2Fc^2^)/3'
_refine_ls_weighting_scheme calc
_refine_ls_wR_factor_gt 0.1271
_refine_ls_wR_factor_ref 0.1415
_reflns_number_gt 6213
_reflns_number_total 10564
_reflns_threshold_expression >2sigma(I)
_cod_data_source_file ao1c06129_si_004.cif
_cod_data_source_block p21n
_cod_original_cell_volume 3973.6(6)
_cod_database_code 4519419
_olex2_refinement_description
;
1. Fixed Uiso
 At 1.2 times of:
  All C(H) groups, All C(H,H) groups
 At 1.5 times of:
  All C(H,H,H) groups
2.a Secondary CH2 refined with riding coordinates:
 C3(H3A,H3B), C4(H4A,H4B), C5(H5A,H5B), C3B(H3BA,H3BB), C4B(H4BA,H4BB),
 C5B(H5BA,H5BB)
2.b Aromatic/amide H refined with riding coordinates:
 C7(H7), C7A(H7A), C9(H9), C9A(H9A), C10A(H10A), C12(H12), C13(H13),
 C13A(H13A), C7B(H7B), C7C(H7C), C9B(H9B), C9C(H9C), C10C(H10C), C12B(H12B),
 C13B(H13B), C13C(H13C)
2.c Idealised Me refined as rotating group:
 C14(H14A,H14B,H14C), C14A(H14D,H14E,H14F), C15(H15A,H15B,H15C), C15A(H15D,
 H15E,H15F), C14B(H14G,H14H,H14I), C14C(H14J,H14K,H14L), C15B(H15G,H15H,H15I),
 C15C(H15J,H15K,H15L)
;
_olex2_submission_special_instructions 'No special instructions were received'

loop_
_space_group_symop_id
_space_group_symop_operation_xyz
1 'x, y, z'
2 '-x+1/2, y+1/2, -z+1/2'
3 '-x, -y, -z'
4 'x-1/2, -y-1/2, z-1/2'

loop_
_atom_site_label
_atom_site_type_symbol
_atom_site_fract_x
_atom_site_fract_y
_atom_site_fract_z
_atom_site_U_iso_or_equiv
_atom_site_adp_type
_atom_site_occupancy
_atom_site_calc_flag
_atom_site_disorder_assembly
_atom_site_disorder_group
_atom_site_refinement_flags_posn
O1 O 0.37909(16) -0.08977(4) 0.07120(10) 0.0334(3) Uani 1 d . . .
O2 O 0.29225(15) 0.14471(4) 0.10894(10) 0.0290(3) Uani 1 d . . .
O2A O 1.20767(16) -0.22097(4) 0.19199(11) 0.0363(4) Uani 1 d . . .
O3 O -0.00280(15) 0.14470(4) 0.11790(10) 0.0305(3) Uani 1 d . . .
O3A O 0.94280(16) -0.25096(4) 0.22270(11) 0.0342(3) Uani 1 d . . .
C1 C 0.4841(2) -0.06567(6) 0.10324(12) 0.0228(4) Uani 1 d . . .
C2 C 0.4485(2) -0.02075(6) 0.11717(12) 0.0219(4) Uani 1 d . . .
C3 C 0.5796(2) 0.00795(6) 0.15456(13) 0.0238(4) Uani 1 d . . .
H3A H 0.5391 0.0290 0.1956 0.029 Uiso 1 calc . . R
H3B H 0.6172 0.0227 0.1013 0.029 Uiso 1 calc . . R
C4 C 0.7155(2) -0.01452(6) 0.20973(13) 0.0249(4) Uani 1 d . . .
H4A H 0.8016 0.0053 0.2271 0.030 Uiso 1 calc . . R
H4B H 0.6827 -0.0257 0.2683 0.030 Uiso 1 calc . . R
C5 C 0.7731(2) -0.04971(6) 0.15296(13) 0.0235(4) Uani 1 d . . .
H5A H 0.8085 -0.0384 0.0951 0.028 Uiso 1 calc . . R
H5B H 0.8631 -0.0634 0.1900 0.028 Uiso 1 calc . . R
C6 C 0.6467(2) -0.08110(6) 0.12709(12) 0.0221(4) Uani 1 d . . .
C7 C 0.2987(2) -0.00926(6) 0.09854(12) 0.0234(4) Uani 1 d . . .
H7 H 0.2291 -0.0312 0.0783 0.028 Uiso 1 calc . . R
C7A C 0.6689(2) -0.12238(6) 0.12567(13) 0.0241(4) Uani 1 d . . .
H7A H 0.5767 -0.1385 0.1133 0.029 Uiso 1 calc . . R
C8 C 0.2245(2) 0.03124(6) 0.10414(12) 0.0233(4) Uani 1 d . . .
C8A C 0.8134(2) -0.14616(6) 0.14032(13) 0.0230(4) Uani 1 d . . .
C9 C 0.3028(2) 0.06954(6) 0.10429(12) 0.0231(4) Uani 1 d . . .
H9 H 0.4117 0.0699 0.1007 0.028 Uiso 1 calc . . R
C9A C 0.9563(2) -0.13155(6) 0.11812(12) 0.0243(4) Uani 1 d . . .
H9A H 0.9624 -0.1046 0.0921 0.029 Uiso 1 calc . . R
C10 C 0.2251(2) 0.10641(6) 0.10947(12) 0.0213(4) Uani 1 d . . .
C10A C 1.0891(2) -0.15573(6) 0.13349(13) 0.0248(4) Uani 1 d . . .
H10A H 1.1852 -0.1452 0.1179 0.030 Uiso 1 calc . . R
C11 C 0.0629(2) 0.10662(6) 0.11375(13) 0.0247(4) Uani 1 d . . .
C11A C 1.0830(2) -0.19506(6) 0.17130(13) 0.0245(4) Uani 1 d . . .
C12 C -0.0157(2) 0.06931(6) 0.11162(14) 0.0297(5) Uani 1 d . . .
H12 H -0.1250 0.0690 0.1137 0.036 Uiso 1 calc . . R
C12A C 0.9394(2) -0.21119(6) 0.19039(13) 0.0245(4) Uani 1 d . . .
C13 C 0.0644(2) 0.03226(6) 0.10648(14) 0.0292(5) Uani 1 d . . .
H13 H 0.0083 0.0069 0.1045 0.035 Uiso 1 calc . . R
C13A C 0.8083(2) -0.18673(6) 0.17552(13) 0.0243(4) Uani 1 d . . .
H13A H 0.7117 -0.1976 0.1894 0.029 Uiso 1 calc . . R
C14 C 0.4581(2) 0.14569(6) 0.11616(15) 0.0307(5) Uani 1 d . . .
H14A H 0.4921 0.1325 0.0607 0.046 Uiso 1 calc . . GR
H14B H 0.5022 0.1307 0.1726 0.046 Uiso 1 calc . . GR
H14C H 0.4939 0.1746 0.1201 0.046 Uiso 1 calc . . GR
C14A C 1.3518(2) -0.20803(7) 0.16381(18) 0.0411(6) Uani 1 d . . .
H14D H 1.3384 -0.2028 0.0960 0.062 Uiso 1 calc . . GR
H14E H 1.4300 -0.2298 0.1787 0.062 Uiso 1 calc . . GR
H14F H 1.3866 -0.1825 0.1972 0.062 Uiso 1 calc . . GR
C15 C -0.1696(2) 0.14617(7) 0.10918(15) 0.0321(5) Uani 1 d . . .
H15A H -0.2130 0.1306 0.0533 0.048 Uiso 1 calc . . GR
H15B H -0.2044 0.1751 0.1032 0.048 Uiso 1 calc . . GR
H15C H -0.2055 0.1338 0.1650 0.048 Uiso 1 calc . . GR
C15A C 0.7976(2) -0.27129(6) 0.22607(15) 0.0307(5) Uani 1 d . . .
H15D H 0.7297 -0.2664 0.1672 0.046 Uiso 1 calc . . GR
H15E H 0.7479 -0.2603 0.2786 0.046 Uiso 1 calc . . GR
H15F H 0.8151 -0.3012 0.2347 0.046 Uiso 1 calc . . GR
O1B O 1.55001(16) -0.50990(4) 0.10224(10) 0.0321(3) Uani 1 d . . .
O2B O 1.57402(16) -0.74433(4) 0.04272(10) 0.0331(3) Uani 1 d . . .
O2C O 0.75151(15) -0.37173(4) 0.13934(10) 0.0323(3) Uani 1 d . . .
O3B O 1.87292(16) -0.75102(4) 0.05759(11) 0.0354(4) Uani 1 d . . .
O3C O 1.03005(16) -0.34196(4) 0.14978(10) 0.0335(3) Uani 1 d . . .
C1B C 1.4440(2) -0.53403(6) 0.11295(13) 0.0246(4) Uani 1 d . . .
C2B C 1.4729(2) -0.57998(6) 0.11573(12) 0.0234(4) Uani 1 d . . .
C3B C 1.3448(2) -0.60835(6) 0.13994(13) 0.0273(4) Uani 1 d . . .
H3BA H 1.3913 -0.6330 0.1737 0.033 Uiso 1 calc . . R
H3BB H 1.2822 -0.6179 0.0815 0.033 Uiso 1 calc . . R
C4B C 1.2398(2) -0.58610(6) 0.20089(13) 0.0287(4) Uani 1 d . . .
H4BA H 1.3018 -0.5769 0.2599 0.034 Uiso 1 calc . . R
H4BB H 1.1582 -0.6054 0.2172 0.034 Uiso 1 calc . . R
C5B C 1.1638(2) -0.54863(6) 0.14914(13) 0.0262(4) Uani 1 d . . .
H5BA H 1.0977 -0.5581 0.0918 0.031 Uiso 1 calc . . R
H5BB H 1.0960 -0.5344 0.1898 0.031 Uiso 1 calc . . R
C6B C 1.2833(2) -0.51859(6) 0.12230(12) 0.0246(4) Uani 1 d . . .
C7B C 1.6149(2) -0.59251(6) 0.09793(13) 0.0259(4) Uani 1 d . . .
H7B H 1.6851 -0.5706 0.0889 0.031 Uiso 1 calc . . R
C7C C 1.2586(2) -0.47776(6) 0.10715(13) 0.0254(4) Uani 1 d . . .
H7C H 1.3462 -0.4628 0.0913 0.030 Uiso 1 calc . . R
C8B C 1.6787(2) -0.63421(6) 0.09019(13) 0.0251(4) Uani 1 d . . .
C8C C 1.1190(2) -0.45285(6) 0.11122(12) 0.0253(4) Uani 1 d . . .
C9B C 1.5879(2) -0.66999(6) 0.07137(13) 0.0257(4) Uani 1 d . . .
H9B H 1.4776 -0.6678 0.0648 0.031 Uiso 1 calc . . R
C9C C 0.9661(2) -0.46772(6) 0.10058(12) 0.0257(4) Uani 1 d . . .
H9C H 0.9473 -0.4963 0.0872 0.031 Uiso 1 calc . . R
C10B C 1.6550(2) -0.70831(6) 0.06215(13) 0.0247(4) Uani 1 d . . .
C10C C 0.8418(2) -0.44163(6) 0.10915(13) 0.0258(4) Uani 1 d . . .
H10C H 0.7389 -0.4525 0.1024 0.031 Uiso 1 calc . . R
C11B C 1.8184(2) -0.71200(6) 0.06984(14) 0.0280(4) Uani 1 d . . .
C11C C 0.8659(2) -0.39978(6) 0.12744(13) 0.0258(4) Uani 1 d . . .
C12B C 1.9087(2) -0.67689(6) 0.08816(14) 0.0300(5) Uani 1 d . . .
H12B H 2.0191 -0.6791 0.0944 0.036 Uiso 1 calc . . R
C12C C 1.0175(2) -0.38362(6) 0.13465(13) 0.0255(4) Uani 1 d . . .
C13B C 1.8397(2) -0.63848(6) 0.09753(14) 0.0295(5) Uani 1 d . . .
H13B H 1.9037 -0.6146 0.1092 0.035 Uiso 1 calc . . R
C13C C 1.1407(2) -0.40987(6) 0.12676(13) 0.0269(4) Uani 1 d . . .
H13C H 1.2432 -0.3988 0.1319 0.032 Uiso 1 calc . . R
C14B C 1.4095(2) -0.74199(7) 0.04295(17) 0.0376(5) Uani 1 d . . .
H14G H 1.3657 -0.7218 -0.0042 0.056 Uiso 1 calc . . GR
H14H H 1.3865 -0.7332 0.1051 0.056 Uiso 1 calc . . GR
H14I H 1.3631 -0.7693 0.0281 0.056 Uiso 1 calc . . GR
C14C C 0.5976(2) -0.38789(7) 0.14031(15) 0.0354(5) Uani 1 d . . .
H14J H 0.5611 -0.4001 0.0790 0.053 Uiso 1 calc . . GR
H14K H 0.5273 -0.3654 0.1536 0.053 Uiso 1 calc . . GR
H14L H 0.5991 -0.4092 0.1890 0.053 Uiso 1 calc . . GR
C15B C 2.0369(2) -0.75553(7) 0.05587(18) 0.0412(6) Uani 1 d . . .
H15G H 2.0698 -0.7380 0.0061 0.062 Uiso 1 calc . . GR
H15H H 2.0609 -0.7846 0.0438 0.062 Uiso 1 calc . . GR
H15I H 2.0924 -0.7471 0.1166 0.062 Uiso 1 calc . . GR
C15C C 1.1849(2) -0.32494(6) 0.16362(16) 0.0341(5) Uani 1 d . . .
H15J H 1.2369 -0.3304 0.1081 0.051 Uiso 1 calc . . GR
H15K H 1.2441 -0.3379 0.2187 0.051 Uiso 1 calc . . GR
H15L H 1.1792 -0.2949 0.1736 0.051 Uiso 1 calc . . GR

loop_
_atom_site_aniso_label
_atom_site_aniso_U_11
_atom_site_aniso_U_22
_atom_site_aniso_U_33
_atom_site_aniso_U_23
_atom_site_aniso_U_13
_atom_site_aniso_U_12
O1 0.0233(8) 0.0291(8) 0.0468(9) -0.0058(7) 0.0002(6) -0.0025(6)
O2 0.0172(7) 0.0257(8) 0.0437(8) -0.0030(6) 0.0025(6) -0.0031(6)
O2A 0.0214(8) 0.0300(8) 0.0594(10) 0.0014(7) 0.0128(7) 0.0019(6)
O3 0.0165(7) 0.0326(8) 0.0429(8) -0.0036(6) 0.0056(6) 0.0028(6)
O3A 0.0248(8) 0.0266(8) 0.0529(9) 0.0084(7) 0.0118(7) 0.0002(6)
C1 0.0225(10) 0.0254(10) 0.0212(9) 0.0005(8) 0.0052(7) -0.0043(8)
C2 0.0245(10) 0.0245(10) 0.0168(8) 0.0014(7) 0.0032(7) -0.0033(8)
C3 0.0255(10) 0.0242(10) 0.0215(9) -0.0003(7) 0.0018(8) -0.0013(8)
C4 0.0238(10) 0.0282(11) 0.0224(9) -0.0019(8) 0.0008(8) -0.0027(8)
C5 0.0199(10) 0.0267(10) 0.0237(9) -0.0021(8) 0.0014(7) -0.0029(8)
C6 0.0227(10) 0.0261(10) 0.0179(8) 0.0021(7) 0.0044(7) -0.0021(8)
C7 0.0228(10) 0.0246(10) 0.0228(9) 0.0008(8) 0.0032(8) -0.0051(8)
C7A 0.0220(10) 0.0273(11) 0.0233(9) 0.0020(8) 0.0042(8) -0.0044(8)
C8 0.0222(10) 0.0269(11) 0.0208(9) 0.0015(8) 0.0029(7) -0.0018(8)
C8A 0.0231(10) 0.0251(10) 0.0210(9) -0.0015(7) 0.0033(7) -0.0018(8)
C9 0.0169(9) 0.0306(11) 0.0222(9) 0.0010(8) 0.0046(7) -0.0009(8)
C9A 0.0260(10) 0.0259(10) 0.0220(9) -0.0001(8) 0.0073(8) -0.0046(8)
C10 0.0180(9) 0.0230(10) 0.0232(9) -0.0015(7) 0.0030(7) -0.0029(8)
C10A 0.0229(10) 0.0292(11) 0.0240(9) -0.0057(8) 0.0095(8) -0.0059(8)
C11 0.0194(10) 0.0289(11) 0.0263(10) -0.0019(8) 0.0045(8) 0.0022(8)
C11A 0.0203(10) 0.0261(10) 0.0274(10) -0.0060(8) 0.0045(8) 0.0019(8)
C12 0.0164(10) 0.0363(12) 0.0375(11) 0.0019(9) 0.0071(8) -0.0026(9)
C12A 0.0266(11) 0.0210(10) 0.0270(10) -0.0010(8) 0.0073(8) -0.0008(8)
C13 0.0235(11) 0.0279(11) 0.0373(11) 0.0018(9) 0.0083(9) -0.0055(8)
C13A 0.0214(10) 0.0248(10) 0.0276(10) 0.0002(8) 0.0065(8) -0.0024(8)
C14 0.0185(10) 0.0312(11) 0.0415(12) -0.0015(9) 0.0007(9) -0.0047(8)
C14A 0.0217(11) 0.0431(14) 0.0605(15) -0.0044(11) 0.0130(10) 0.0013(10)
C15 0.0184(10) 0.0416(13) 0.0368(11) -0.0026(9) 0.0046(9) 0.0053(9)
C15A 0.0260(11) 0.0272(11) 0.0404(12) 0.0027(9) 0.0102(9) -0.0036(9)
O1B 0.0270(8) 0.0294(8) 0.0393(8) 0.0008(6) 0.0015(6) -0.0020(6)
O2B 0.0241(8) 0.0282(8) 0.0485(9) -0.0061(7) 0.0097(7) -0.0034(6)
O2C 0.0219(8) 0.0327(8) 0.0438(8) -0.0056(7) 0.0094(6) 0.0011(6)
O3B 0.0237(8) 0.0308(8) 0.0540(10) -0.0020(7) 0.0145(7) 0.0034(6)
O3C 0.0264(8) 0.0252(8) 0.0508(9) -0.0042(7) 0.0121(7) -0.0001(6)
C1B 0.0276(11) 0.0248(10) 0.0208(9) -0.0009(8) 0.0005(8) -0.0005(8)
C2B 0.0272(10) 0.0255(10) 0.0174(8) 0.0002(7) 0.0021(7) -0.0006(8)
C3B 0.0304(11) 0.0282(11) 0.0246(10) 0.0013(8) 0.0087(8) 0.0014(9)
C4B 0.0343(12) 0.0291(11) 0.0243(10) 0.0055(8) 0.0098(8) 0.0042(9)
C5B 0.0271(11) 0.0297(11) 0.0226(9) 0.0021(8) 0.0066(8) 0.0027(8)
C6B 0.0286(11) 0.0287(11) 0.0162(9) -0.0022(8) 0.0013(7) -0.0001(9)
C7B 0.0274(11) 0.0264(11) 0.0235(9) -0.0002(8) 0.0011(8) -0.0015(8)
C7C 0.0254(10) 0.0271(11) 0.0242(9) -0.0026(8) 0.0052(8) -0.0009(8)
C8B 0.0246(10) 0.0287(11) 0.0218(9) 0.0007(8) 0.0025(8) 0.0011(8)
C8C 0.0295(11) 0.0263(11) 0.0204(9) 0.0022(8) 0.0047(8) 0.0001(8)
C9B 0.0196(10) 0.0325(11) 0.0252(10) 0.0009(8) 0.0036(8) 0.0011(8)
C9C 0.0297(11) 0.0260(10) 0.0213(9) 0.0019(8) 0.0030(8) -0.0031(9)
C10B 0.0219(10) 0.0274(11) 0.0253(10) 0.0006(8) 0.0046(8) -0.0026(8)
C10C 0.0263(11) 0.0290(11) 0.0227(9) 0.0026(8) 0.0053(8) -0.0017(9)
C11B 0.0243(11) 0.0307(11) 0.0302(10) 0.0030(8) 0.0078(8) 0.0033(9)
C11C 0.0242(10) 0.0314(11) 0.0228(9) 0.0004(8) 0.0063(8) 0.0026(9)
C12B 0.0191(10) 0.0351(12) 0.0365(11) 0.0022(9) 0.0064(9) -0.0004(9)
C12C 0.0304(11) 0.0208(10) 0.0267(10) -0.0007(8) 0.0083(8) -0.0012(8)
C13B 0.0244(11) 0.0313(12) 0.0329(11) -0.0012(9) 0.0036(8) -0.0038(9)
C13C 0.0257(11) 0.0268(11) 0.0295(10) 0.0001(8) 0.0090(8) -0.0020(8)
C14B 0.0216(11) 0.0380(13) 0.0527(14) -0.0022(11) 0.0033(10) -0.0059(9)
C14C 0.0248(11) 0.0466(14) 0.0344(11) -0.0042(10) 0.0027(9) 0.0003(10)
C15B 0.0238(12) 0.0403(13) 0.0616(15) -0.0025(11) 0.0140(11) 0.0051(10)
C15C 0.0294(12) 0.0279(11) 0.0465(13) -0.0008(9) 0.0110(10) -0.0060(9)

loop_
_atom_type_symbol
_atom_type_description
_atom_type_scat_dispersion_real
_atom_type_scat_dispersion_imag
_atom_type_scat_source
C C 0.0033 0.0016 'International Tables Vol C Tables 4.2.6.8 and 6.1.1.4'
H H 0.0000 0.0000 'International Tables Vol C Tables 4.2.6.8 and 6.1.1.4'
O O 0.0106 0.0060 'International Tables Vol C Tables 4.2.6.8 and 6.1.1.4'

loop_
_geom_angle_atom_site_label_1
_geom_angle_atom_site_label_2
_geom_angle_atom_site_label_3
_geom_angle
_geom_angle_site_symmetry_1
_geom_angle_site_symmetry_3
_geom_angle_publ_flag
C10 O2 C14 116.41(15) . . ?
C11A O2A C14A 117.08(16) . . ?
C11 O3 C15 116.66(15) . . ?
C12A O3A C15A 117.62(15) . . ?
O1 C1 C2 120.09(17) . . ?
O1 C1 C6 120.21(17) . . ?
C6 C1 C2 119.70(16) . . ?
C1 C2 C3 118.77(16) . . ?
C7 C2 C1 116.72(17) . . ?
C7 C2 C3 124.46(17) . . ?
C2 C3 H3A 109.0 . . ?
C2 C3 H3B 109.0 . . ?
C2 C3 C4 113.10(16) . . ?
H3A C3 H3B 107.8 . . ?
C4 C3 H3A 109.0 . . ?
C4 C3 H3B 109.0 . . ?
C3 C4 H4A 109.4 . . ?
C3 C4 H4B 109.4 . . ?
H4A C4 H4B 108.0 . . ?
C5 C4 C3 111.18(15) . . ?
C5 C4 H4A 109.4 . . ?
C5 C4 H4B 109.4 . . ?
C4 C5 H5A 109.4 . . ?
C4 C5 H5B 109.4 . . ?
H5A C5 H5B 108.0 . . ?
C6 C5 C4 111.05(15) . . ?
C6 C5 H5A 109.4 . . ?
C6 C5 H5B 109.4 . . ?
C1 C6 C5 117.96(16) . . ?
C7A C6 C1 117.33(17) . . ?
C7A C6 C5 124.69(17) . . ?
C2 C7 H7 114.5 . . ?
C2 C7 C8 130.93(18) . . ?
C8 C7 H7 114.5 . . ?
C6 C7A H7A 115.1 . . ?
C6 C7A C8A 129.74(18) . . ?
C8A C7A H7A 115.1 . . ?
C9 C8 C7 124.68(17) . . ?
C13 C8 C7 117.91(17) . . ?
C13 C8 C9 117.37(18) . . ?
C9A C8A C7A 123.84(17) . . ?
C9A C8A C13A 117.65(18) . . ?
C13A C8A C7A 118.46(17) . . ?
C8 C9 H9 119.3 . . ?
C10 C9 C8 121.38(17) . . ?
C10 C9 H9 119.3 . . ?
C8A C9A H9A 119.5 . . ?
C10A C9A C8A 121.01(18) . . ?
C10A C9A H9A 119.5 . . ?
O2 C10 C9 124.85(16) . . ?
O2 C10 C11 114.94(16) . . ?
C9 C10 C11 120.19(17) . . ?
C9A C10A H10A 119.7 . . ?
C11A C10A C9A 120.51(18) . . ?
C11A C10A H10A 119.7 . . ?
O3 C11 C10 115.48(16) . . ?
O3 C11 C12 125.55(17) . . ?
C12 C11 C10 118.95(17) . . ?
O2A C11A C10A 125.30(17) . . ?
O2A C11A C12A 115.10(17) . . ?
C10A C11A C12A 119.60(17) . . ?
C11 C12 H12 119.9 . . ?
C11 C12 C13 120.23(18) . . ?
C13 C12 H12 119.9 . . ?
O3A C12A C11A 115.66(17) . . ?
O3A C12A C13A 125.03(17) . . ?
C13A C12A C11A 119.31(18) . . ?
C8 C13 H13 119.1 . . ?
C12 C13 C8 121.83(18) . . ?
C12 C13 H13 119.1 . . ?
C8A C13A H13A 119.1 . . ?
C12A C13A C8A 121.81(18) . . ?
C12A C13A H13A 119.1 . . ?
O2 C14 H14A 109.5 . . ?
O2 C14 H14B 109.5 . . ?
O2 C14 H14C 109.5 . . ?
H14A C14 H14B 109.5 . . ?
H14A C14 H14C 109.5 . . ?
H14B C14 H14C 109.5 . . ?
O2A C14A H14D 109.5 . . ?
O2A C14A H14E 109.5 . . ?
O2A C14A H14F 109.5 . . ?
H14D C14A H14E 109.5 . . ?
H14D C14A H14F 109.5 . . ?
H14E C14A H14F 109.5 . . ?
O3 C15 H15A 109.5 . . ?
O3 C15 H15B 109.5 . . ?
O3 C15 H15C 109.5 . . ?
H15A C15 H15B 109.5 . . ?
H15A C15 H15C 109.5 . . ?
H15B C15 H15C 109.5 . . ?
O3A C15A H15D 109.5 . . ?
O3A C15A H15E 109.5 . . ?
O3A C15A H15F 109.5 . . ?
H15D C15A H15E 109.5 . . ?
H15D C15A H15F 109.5 . . ?
H15E C15A H15F 109.5 . . ?
C10B O2B C14B 116.17(15) . . ?
C11C O2C C14C 116.71(16) . . ?
C11B O3B C15B 117.17(16) . . ?
C12C O3C C15C 116.88(15) . . ?
O1B C1B C2B 120.25(17) . . ?
O1B C1B C6B 121.14(18) . . ?
C6B C1B C2B 118.60(17) . . ?
C1B C2B C3B 118.57(16) . . ?
C7B C2B C1B 116.33(17) . . ?
C7B C2B C3B 125.08(18) . . ?
C2B C3B H3BA 109.5 . . ?
C2B C3B H3BB 109.5 . . ?
C2B C3B C4B 110.85(16) . . ?
H3BA C3B H3BB 108.1 . . ?
C4B C3B H3BA 109.5 . . ?
C4B C3B H3BB 109.5 . . ?
C3B C4B H4BA 109.6 . . ?
C3B C4B H4BB 109.6 . . ?
C3B C4B C5B 110.24(15) . . ?
H4BA C4B H4BB 108.1 . . ?
C5B C4B H4BA 109.6 . . ?
C5B C4B H4BB 109.6 . . ?
C4B C5B H5BA 109.3 . . ?
C4B C5B H5BB 109.3 . . ?
H5BA C5B H5BB 108.0 . . ?
C6B C5B C4B 111.56(16) . . ?
C6B C5B H5BA 109.3 . . ?
C6B C5B H5BB 109.3 . . ?
C1B C6B C5B 119.00(17) . . ?
C7C C6B C1B 116.14(17) . . ?
C7C C6B C5B 124.85(18) . . ?
C2B C7B H7B 114.7 . . ?
C2B C7B C8B 130.67(19) . . ?
C8B C7B H7B 114.7 . . ?
C6B C7C H7C 114.8 . . ?
C6B C7C C8C 130.35(18) . . ?
C8C C7C H7C 114.8 . . ?
C9B C8B C7B 124.24(18) . . ?
C13B C8B C7B 117.98(18) . . ?
C13B C8B C9B 117.70(18) . . ?
C9C C8C C7C 125.76(18) . . ?
C9C C8C C13C 117.36(18) . . ?
C13C C8C C7C 116.88(18) . . ?
C8B C9B H9B 119.2 . . ?
C10B C9B C8B 121.54(18) . . ?
C10B C9B H9B 119.2 . . ?
C8C C9C H9C 119.4 . . ?
C10C C9C C8C 121.20(18) . . ?
C10C C9C H9C 119.4 . . ?
O2B C10B C9B 124.72(18) . . ?
O2B C10B C11B 115.35(17) . . ?
C9B C10B C11B 119.90(18) . . ?
C9C C10C H10C 119.7 . . ?
C9C C10C C11C 120.55(18) . . ?
C11C C10C H10C 119.7 . . ?
O3B C11B C10B 115.34(17) . . ?
O3B C11B C12B 125.72(18) . . ?
C12B C11B C10B 118.94(18) . . ?
O2C C11C C10C 124.97(18) . . ?
O2C C11C C12C 115.47(17) . . ?
C10C C11C C12C 119.56(18) . . ?
C11B C12B H12B 119.7 . . ?
C11B C12B C13B 120.57(18) . . ?
C13B C12B H12B 119.7 . . ?
O3C C12C C11C 115.65(17) . . ?
O3C C12C C13C 124.87(18) . . ?
C13C C12C C11C 119.48(18) . . ?
C8B C13B H13B 119.3 . . ?
C12B C13B C8B 121.33(19) . . ?
C12B C13B H13B 119.3 . . ?
C8C C13C H13C 119.1 . . ?
C12C C13C C8C 121.78(18) . . ?
C12C C13C H13C 119.1 . . ?
O2B C14B H14G 109.5 . . ?
O2B C14B H14H 109.5 . . ?
O2B C14B H14I 109.5 . . ?
H14G C14B H14H 109.5 . . ?
H14G C14B H14I 109.5 . . ?
H14H C14B H14I 109.5 . . ?
O2C C14C H14J 109.5 . . ?
O2C C14C H14K 109.5 . . ?
O2C C14C H14L 109.5 . . ?
H14J C14C H14K 109.5 . . ?
H14J C14C H14L 109.5 . . ?
H14K C14C H14L 109.5 . . ?
O3B C15B H15G 109.5 . . ?
O3B C15B H15H 109.5 . . ?
O3B C15B H15I 109.5 . . ?
H15G C15B H15H 109.5 . . ?
H15G C15B H15I 109.5 . . ?
H15H C15B H15I 109.5 . . ?
O3C C15C H15J 109.5 . . ?
O3C C15C H15K 109.5 . . ?
O3C C15C H15L 109.5 . . ?
H15J C15C H15K 109.5 . . ?
H15J C15C H15L 109.5 . . ?
H15K C15C H15L 109.5 . . ?

loop_
_geom_bond_atom_site_label_1
_geom_bond_atom_site_label_2
_geom_bond_distance
_geom_bond_site_symmetry_2
_geom_bond_publ_flag
O1 C1 1.240(2) . ?
O2 C10 1.365(2) . ?
O2 C14 1.426(2) . ?
O2A C11A 1.367(2) . ?
O2A C14A 1.421(2) . ?
O3 C11 1.357(2) . ?
O3 C15 1.434(2) . ?
O3A C12A 1.362(2) . ?
O3A C15A 1.423(2) . ?
C1 C2 1.499(3) . ?
C1 C6 1.491(3) . ?
C2 C3 1.510(3) . ?
C2 C7 1.343(3) . ?
C3 H3A 0.9900 . ?
C3 H3B 0.9900 . ?
C3 C4 1.517(3) . ?
C4 H4A 0.9900 . ?
C4 H4B 0.9900 . ?
C4 C5 1.517(3) . ?
C5 H5A 0.9900 . ?
C5 H5B 0.9900 . ?
C5 C6 1.502(3) . ?
C6 C7A 1.345(3) . ?
C7 H7 0.9500 . ?
C7 C8 1.461(3) . ?
C7A H7A 0.9500 . ?
C7A C8A 1.459(3) . ?
C8 C9 1.408(3) . ?
C8 C13 1.390(3) . ?
C8A C9A 1.397(3) . ?
C8A C13A 1.405(3) . ?
C9 H9 0.9500 . ?
C9 C10 1.372(3) . ?
C9A H9A 0.9500 . ?
C9A C10A 1.383(3) . ?
C10 C11 1.413(3) . ?
C10A H10A 0.9500 . ?
C10A C11A 1.383(3) . ?
C11 C12 1.380(3) . ?
C11A C12A 1.405(3) . ?
C12 H12 0.9500 . ?
C12 C13 1.387(3) . ?
C12A C13A 1.376(3) . ?
C13 H13 0.9500 . ?
C13A H13A 0.9500 . ?
C14 H14A 0.9800 . ?
C14 H14B 0.9800 . ?
C14 H14C 0.9800 . ?
C14A H14D 0.9800 . ?
C14A H14E 0.9800 . ?
C14A H14F 0.9800 . ?
C15 H15A 0.9800 . ?
C15 H15B 0.9800 . ?
C15 H15C 0.9800 . ?
C15A H15D 0.9800 . ?
C15A H15E 0.9800 . ?
C15A H15F 0.9800 . ?
O1B C1B 1.227(2) . ?
O2B C10B 1.367(2) . ?
O2B C14B 1.426(2) . ?
O2C C11C 1.367(2) . ?
O2C C14C 1.432(2) . ?
O3B C11B 1.362(2) . ?
O3B C15B 1.430(2) . ?
O3C C12C 1.362(2) . ?
O3C C15C 1.438(2) . ?
C1B C2B 1.502(3) . ?
C1B C6B 1.499(3) . ?
C2B C3B 1.511(3) . ?
C2B C7B 1.347(3) . ?
C3B H3BA 0.9900 . ?
C3B H3BB 0.9900 . ?
C3B C4B 1.518(3) . ?
C4B H4BA 0.9900 . ?
C4B H4BB 0.9900 . ?
C4B C5B 1.524(3) . ?
C5B H5BA 0.9900 . ?
C5B H5BB 0.9900 . ?
C5B C6B 1.501(3) . ?
C6B C7C 1.346(3) . ?
C7B H7B 0.9500 . ?
C7B C8B 1.463(3) . ?
C7C H7C 0.9500 . ?
C7C C8C 1.458(3) . ?
C8B C9B 1.403(3) . ?
C8B C13B 1.390(3) . ?
C8C C9C 1.397(3) . ?
C8C C13C 1.412(3) . ?
C9B H9B 0.9500 . ?
C9B C10B 1.378(3) . ?
C9C H9C 0.9500 . ?
C9C C10C 1.383(3) . ?
C10B C11B 1.409(3) . ?
C10C H10C 0.9500 . ?
C10C C11C 1.385(3) . ?
C11B C12B 1.382(3) . ?
C11C C12C 1.403(3) . ?
C12B H12B 0.9500 . ?
C12B C13B 1.389(3) . ?
C12C C13C 1.377(3) . ?
C13B H13B 0.9500 . ?
C13C H13C 0.9500 . ?
C14B H14G 0.9800 . ?
C14B H14H 0.9800 . ?
C14B H14I 0.9800 . ?
C14C H14J 0.9800 . ?
C14C H14K 0.9800 . ?
C14C H14L 0.9800 . ?
C15B H15G 0.9800 . ?
C15B H15H 0.9800 . ?
C15B H15I 0.9800 . ?
C15C H15J 0.9800 . ?
C15C H15K 0.9800 . ?
C15C H15L 0.9800 . ?

loop_
_geom_torsion_atom_site_label_1
_geom_torsion_atom_site_label_2
_geom_torsion_atom_site_label_3
_geom_torsion_atom_site_label_4
_geom_torsion
_geom_torsion_site_symmetry_1
_geom_torsion_site_symmetry_2
_geom_torsion_site_symmetry_3
_geom_torsion_site_symmetry_4
_geom_torsion_publ_flag
O1 C1 C2 C3 -178.83(16) . . . . ?
O1 C1 C2 C7 3.7(3) . . . . ?
O1 C1 C6 C5 171.73(17) . . . . ?
O1 C1 C6 C7A -9.6(3) . . . . ?
O2 C10 C11 O3 -0.8(2) . . . . ?
O2 C10 C11 C12 177.99(17) . . . . ?
O2A C11A C12A O3A -2.9(2) . . . . ?
O2A C11A C12A C13A 177.33(17) . . . . ?
O3 C11 C12 C13 179.41(18) . . . . ?
O3A C12A C13A C8A -178.79(18) . . . . ?
C1 C2 C3 C4 -23.6(2) . . . . ?
C1 C2 C7 C8 -179.76(17) . . . . ?
C1 C6 C7A C8A 176.13(17) . . . . ?
C2 C1 C6 C5 -7.6(2) . . . . ?
C2 C1 C6 C7A 171.09(16) . . . . ?
C2 C3 C4 C5 53.6(2) . . . . ?
C2 C7 C8 C9 20.1(3) . . . . ?
C2 C7 C8 C13 -162.07(19) . . . . ?
C3 C2 C7 C8 2.9(3) . . . . ?
C3 C4 C5 C6 -60.4(2) . . . . ?
C4 C5 C6 C1 37.0(2) . . . . ?
C4 C5 C6 C7A -141.53(18) . . . . ?
C5 C6 C7A C8A -5.3(3) . . . . ?
C6 C1 C2 C3 0.5(2) . . . . ?
C6 C1 C2 C7 -176.96(16) . . . . ?
C6 C7A C8A C9A -29.9(3) . . . . ?
C6 C7A C8A C13A 152.57(19) . . . . ?
C7 C2 C3 C4 153.69(17) . . . . ?
C7 C8 C9 C10 179.81(17) . . . . ?
C7 C8 C13 C12 -179.89(18) . . . . ?
C7A C8A C9A C10A -179.79(17) . . . . ?
C7A C8A C13A C12A 179.42(17) . . . . ?
C8 C9 C10 O2 -179.25(17) . . . . ?
C8 C9 C10 C11 -0.7(3) . . . . ?
C8A C9A C10A C11A 0.0(3) . . . . ?
C9 C8 C13 C12 -1.9(3) . . . . ?
C9 C10 C11 O3 -179.46(16) . . . . ?
C9 C10 C11 C12 -0.7(3) . . . . ?
C9A C8A C13A C12A 1.7(3) . . . . ?
C9A C10A C11A O2A -177.87(17) . . . . ?
C9A C10A C11A C12A 2.8(3) . . . . ?
C10 C11 C12 C13 0.8(3) . . . . ?
C10A C11A C12A O3A 176.54(17) . . . . ?
C10A C11A C12A C13A -3.2(3) . . . . ?
C11 C12 C13 C8 0.6(3) . . . . ?
C11A C12A C13A C8A 1.0(3) . . . . ?
C13 C8 C9 C10 2.0(3) . . . . ?
C13A C8A C9A C10A -2.3(3) . . . . ?
C14 O2 C10 C9 -8.7(3) . . . . ?
C14 O2 C10 C11 172.64(16) . . . . ?
C14A O2A C11A C10A -6.5(3) . . . . ?
C14A O2A C11A C12A 172.84(18) . . . . ?
C15 O3 C11 C10 171.62(16) . . . . ?
C15 O3 C11 C12 -7.1(3) . . . . ?
C15A O3A C12A C11A -168.32(17) . . . . ?
C15A O3A C12A C13A 11.5(3) . . . . ?
O1B C1B C2B C3B 173.17(17) . . . . ?
O1B C1B C2B C7B -5.5(3) . . . . ?
O1B C1B C6B C5B -171.22(17) . . . . ?
O1B C1B C6B C7C 7.6(3) . . . . ?
O2B C10B C11B O3B -0.5(2) . . . . ?
O2B C10B C11B C12B 179.15(17) . . . . ?
O2C C11C C12C O3C -1.9(2) . . . . ?
O2C C11C C12C C13C 177.85(17) . . . . ?
O3B C11B C12B C13B 178.72(19) . . . . ?
O3C C12C C13C C8C 179.88(18) . . . . ?
C1B C2B C3B C4B -27.1(2) . . . . ?
C1B C2B C7B C8B -176.47(18) . . . . ?
C1B C6B C7C C8C -179.37(18) . . . . ?
C2B C1B C6B C5B 9.5(2) . . . . ?
C2B C1B C6B C7C -171.64(16) . . . . ?
C2B C3B C4B C5B 60.6(2) . . . . ?
C2B C7B C8B C9B 21.0(3) . . . . ?
C2B C7B C8B C13B -162.2(2) . . . . ?
C3B C2B C7B C8B 4.9(3) . . . . ?
C3B C4B C5B C6B -58.9(2) . . . . ?
C4B C5B C6B C1B 23.4(2) . . . . ?
C4B C5B C6B C7C -155.34(18) . . . . ?
C5B C6B C7C C8C -0.6(3) . . . . ?
C6B C1B C2B C3B -7.6(2) . . . . ?
C6B C1B C2B C7B 173.74(16) . . . . ?
C6B C7C C8C C9C -23.5(3) . . . . ?
C6B C7C C8C C13C 156.9(2) . . . . ?
C7B C2B C3B C4B 151.45(18) . . . . ?
C7B C8B C9B C10B 178.04(18) . . . . ?
C7B C8B C13B C12B -178.08(18) . . . . ?
C7C C8C C9C C10C 177.57(18) . . . . ?
C7C C8C C13C C12C -178.04(17) . . . . ?
C8B C9B C10B O2B -179.15(17) . . . . ?
C8B C9B C10B C11B -1.2(3) . . . . ?
C8C C9C C10C C11C 0.8(3) . . . . ?
C9B C8B C13B C12B -1.1(3) . . . . ?
C9B C10B C11B O3B -178.60(17) . . . . ?
C9B C10B C11B C12B 1.1(3) . . . . ?
C9C C8C C13C C12C 2.3(3) . . . . ?
C9C C10C C11C O2C -178.35(17) . . . . ?
C9C C10C C11C C12C 1.8(3) . . . . ?
C10B C11B C12B C13B -0.9(3) . . . . ?
C10C C11C C12C O3C 178.00(16) . . . . ?
C10C C11C C12C C13C -2.3(3) . . . . ?
C11B C12B C13B C8B 0.9(3) . . . . ?
C11C C12C C13C C8C 0.2(3) . . . . ?
C13B C8B C9B C10B 1.2(3) . . . . ?
C13C C8C C9C C10C -2.8(3) . . . . ?
C14B O2B C10B C9B -7.4(3) . . . . ?
C14B O2B C10B C11B 174.59(17) . . . . ?
C14C O2C C11C C10C 5.3(3) . . . . ?
C14C O2C C11C C12C -174.85(17) . . . . ?
C15B O3B C11B C10B 174.18(18) . . . . ?
C15B O3B C11B C12B -5.4(3) . . . . ?
C15C O3C C12C C11C 176.04(17) . . . . ?
C15C O3C C12C C13C -3.7(3) . . . . ?
